data_7003400
loop_
_publ_author_name
'Jones, Cameron'
'Mills, David P.'
'Rose, Richard P.'
'Stasch, Andreas'

_publ_section_title
;
 Synthesis and structural characterisation of group 10 metal(ii) gallyl
 complexes: analogies with platinum diboration catalysts?
;
_journal_issue 33
_journal_name_full 'Dalton Transactions'
_journal_page_first 4395
_journal_page_last 4408
_journal_paper_doi 10.1039/b715895e
_journal_year 2008
_chemical_formula_sum 'C60 H84 Ga2 N4 Pt'
_chemical_formula_weight 1195.84
_chemical_name_systematic
;
?
;
_space_group_IT_number 52
_symmetry_cell_setting orthorhombic
_symmetry_space_group_name_Hall '-P 2a 2bc'
_symmetry_space_group_name_H-M 'P n n a'
_atom_sites_solution_hydrogens geom
_atom_sites_solution_primary direct
_atom_sites_solution_secondary difmap
_audit_creation_method SHELXL-97
_cell_angle_alpha 90.00
_cell_angle_beta 90.00
_cell_angle_gamma 90.00
_cell_formula_units_Z 4
_cell_length_a 13.484(3)
_cell_length_b 20.568(4)
_cell_length_c 20.344(4)
_cell_measurement_temperature 150(2)
_cell_volume 5642(2)
_computing_structure_refinement 'SHELXL-97 (Sheldrick, 1997)'
_computing_structure_solution 'SHELXS-97 (Sheldrick, 1990)'
_diffrn_ambient_temperature 150(2)
_diffrn_measured_fraction_theta_full 0.996
_diffrn_measured_fraction_theta_max 0.996
_diffrn_measurement_device_type 'Nonius Kappa CCD'
_diffrn_radiation_monochromator graphite
_diffrn_radiation_source 'fine-focus sealed tube'
_diffrn_radiation_type MoK\a
_diffrn_radiation_wavelength 0.71073
_diffrn_reflns_av_R_equivalents 0.0317
_diffrn_reflns_av_sigmaI/netI 0.0427
_diffrn_reflns_limit_h_max 17
_diffrn_reflns_limit_h_min -17
_diffrn_reflns_limit_k_max 26
_diffrn_reflns_limit_k_min -26
_diffrn_reflns_limit_l_max 25
_diffrn_reflns_limit_l_min -25
_diffrn_reflns_number 11677
_diffrn_reflns_theta_full 27.00
_diffrn_reflns_theta_max 27.00
_diffrn_reflns_theta_min 3.02
_exptl_absorpt_coefficient_mu 3.461
_exptl_absorpt_correction_T_max 0.598
_exptl_absorpt_correction_T_min 0.436
_exptl_absorpt_correction_type multi-scan
_exptl_absorpt_process_details 'Sortav (Blessing, 1995)'
_exptl_crystal_colour turquoise
_exptl_crystal_density_diffrn 1.408
_exptl_crystal_density_method 'not measured'
_exptl_crystal_description block
_exptl_crystal_F_000 2448
_exptl_crystal_size_max 0.30
_exptl_crystal_size_mid 0.20
_exptl_crystal_size_min 0.15
_refine_diff_density_max 2.515
_refine_diff_density_min -1.338
_refine_diff_density_rms 0.104
_refine_ls_extinction_method none
_refine_ls_goodness_of_fit_ref 1.017
_refine_ls_hydrogen_treatment constr
_refine_ls_matrix_type full
_refine_ls_number_parameters 311
_refine_ls_number_reflns 6144
_refine_ls_number_restraints 12
_refine_ls_restrained_S_all 1.020
_refine_ls_R_factor_all 0.0779
_refine_ls_R_factor_gt 0.0474
_refine_ls_shift/su_max 0.001
_refine_ls_shift/su_mean 0.000
_refine_ls_structure_factor_coef Fsqd
_refine_ls_weighting_details 'calc w=1/[\s^2^(Fo^2^)+(0.0386P)^2^+21.5428P] where P=(Fo^2^+2Fc^2^)/3'
_refine_ls_weighting_scheme calc
_refine_ls_wR_factor_gt 0.1012
_refine_ls_wR_factor_ref 0.1129
_reflns_number_gt 4181
_reflns_number_total 6144
_reflns_threshold_expression >2sigma(I)
_cod_data_source_file b715895e.txt
_cod_data_source_block compound18
_cod_original_sg_symbol_H-M Pnna
_cod_database_code 7003400

loop_
_symmetry_equiv_pos_as_xyz
'x, y, z'
'-x+1/2, -y, z'
'x, -y+1/2, -z+1/2'
'-x+1/2, y+1/2, -z+1/2'
'-x, -y, -z'
'x-1/2, y, -z'
'-x, y-1/2, z-1/2'
'x-1/2, -y-1/2, z-1/2'

loop_
_atom_site_label
_atom_site_type_symbol
_atom_site_fract_x
_atom_site_fract_y
_atom_site_fract_z
_atom_site_U_iso_or_equiv
_atom_site_adp_type
_atom_site_occupancy
_atom_site_symmetry_multiplicity
_atom_site_calc_flag
_atom_site_refinement_flags
_atom_site_disorder_assembly
_atom_site_disorder_group
Pt1 Pt 0.574182(18) 0.2500 0.7500 0.03286(10) Uani 1 2 d S . .
Ga1 Ga 0.44265(4) 0.17300(3) 0.74172(3) 0.03995(16) Uani 1 1 d . . .
N1 N 0.4200(3) 0.1113(2) 0.6758(2) 0.0452(12) Uani 1 1 d . . .
N2 N 0.3358(3) 0.1359(2) 0.7882(2) 0.0439(12) Uani 1 1 d . . .
C1 C 0.3393(4) 0.0733(3) 0.6927(3) 0.0409(13) Uani 1 1 d . . .
H1 H 0.3157 0.0399 0.6644 0.049 Uiso 1 1 calc R . .
C2 C 0.2959(4) 0.0855(3) 0.7504(3) 0.0470(13) Uani 1 1 d . . .
H2 H 0.2404 0.0610 0.7652 0.056 Uiso 1 1 calc R . .
C3 C 0.4864(4) 0.0894(3) 0.6245(3) 0.0458(14) Uani 1 1 d . . .
C4 C 0.4985(5) 0.1281(3) 0.5682(3) 0.0544(16) Uani 1 1 d . . .
C5 C 0.5675(5) 0.1079(4) 0.5213(4) 0.070(2) Uani 1 1 d . . .
H5 H 0.5777 0.1340 0.4834 0.084 Uiso 1 1 calc R . .
C6 C 0.6210(6) 0.0517(4) 0.5283(4) 0.078(2) Uani 1 1 d . . .
H6 H 0.6656 0.0382 0.4948 0.093 Uiso 1 1 calc R . .
C7 C 0.6091(5) 0.0144(3) 0.5850(4) 0.066(2) Uani 1 1 d . . .
H7 H 0.6490 -0.0232 0.5911 0.080 Uiso 1 1 calc R . .
C8 C 0.5399(5) 0.0313(3) 0.6329(3) 0.0540(16) Uani 1 1 d . . .
C9 C 0.4362(5) 0.1876(3) 0.5560(3) 0.0588(18) Uani 1 1 d . . .
H9 H 0.3879 0.1912 0.5931 0.071 Uiso 1 1 calc R . .
C10 C 0.5006(7) 0.2485(4) 0.5569(5) 0.097(3) Uani 1 1 d U . .
H10A H 0.5563 0.2430 0.5264 0.145 Uiso 1 1 calc R . .
H10B H 0.5262 0.2555 0.6015 0.145 Uiso 1 1 calc R . .
H10C H 0.4608 0.2861 0.5436 0.145 Uiso 1 1 calc R . .
C11 C 0.3786(8) 0.1844(5) 0.4946(5) 0.120(3) Uani 1 1 d U . .
H11A H 0.4228 0.1733 0.4580 0.181 Uiso 1 1 calc R . .
H11B H 0.3477 0.2267 0.4862 0.181 Uiso 1 1 calc R . .
H11C H 0.3271 0.1511 0.4986 0.181 Uiso 1 1 calc R . .
C12 C 0.5296(5) -0.0111(3) 0.6936(3) 0.0583(18) Uani 1 1 d . . .
H12 H 0.4820 0.0105 0.7242 0.070 Uiso 1 1 calc R . .
C13 C 0.6257(6) -0.0226(4) 0.7306(4) 0.079(2) Uani 1 1 d . . .
H13A H 0.6707 -0.0486 0.7034 0.119 Uiso 1 1 calc R . .
H13B H 0.6117 -0.0458 0.7716 0.119 Uiso 1 1 calc R . .
H13C H 0.6569 0.0193 0.7406 0.119 Uiso 1 1 calc R . .
C14 C 0.4855(7) -0.0777(4) 0.6737(4) 0.084(2) Uani 1 1 d . . .
H14A H 0.4251 -0.0708 0.6478 0.125 Uiso 1 1 calc R . .
H14B H 0.4694 -0.1026 0.7134 0.125 Uiso 1 1 calc R . .
H14C H 0.5340 -0.1018 0.6474 0.125 Uiso 1 1 calc R . .
C15 C 0.3125(5) 0.1352(3) 0.8575(3) 0.0523(16) Uani 1 1 d . . .
C16 C 0.2336(5) 0.1725(4) 0.8817(3) 0.0641(19) Uani 1 1 d . . .
C17 C 0.2126(6) 0.1696(4) 0.9485(4) 0.076(2) Uani 1 1 d . . .
H17 H 0.1612 0.1960 0.9661 0.091 Uiso 1 1 calc R . .
C18 C 0.2649(7) 0.1291(4) 0.9897(4) 0.086(3) Uani 1 1 d . . .
H18 H 0.2480 0.1267 1.0349 0.104 Uiso 1 1 calc R . .
C19 C 0.3421(6) 0.0918(4) 0.9655(3) 0.073(2) Uani 1 1 d . . .
H19 H 0.3783 0.0643 0.9944 0.088 Uiso 1 1 calc R . .
C20 C 0.3673(5) 0.0942(3) 0.8991(3) 0.0585(18) Uani 1 1 d . . .
C21 C 0.1706(5) 0.2156(4) 0.8373(3) 0.0612(18) Uani 1 1 d . . .
H21 H 0.1947 0.2086 0.7913 0.073 Uiso 1 1 calc R . .
C22 C 0.1819(6) 0.2869(4) 0.8516(5) 0.095(3) Uani 1 1 d . . .
H22A H 0.1621 0.2956 0.8971 0.142 Uiso 1 1 calc R . .
H22B H 0.1398 0.3120 0.8217 0.142 Uiso 1 1 calc R . .
H22C H 0.2513 0.2997 0.8454 0.142 Uiso 1 1 calc R . .
C23 C 0.0596(6) 0.1978(5) 0.8379(5) 0.102(3) Uani 1 1 d . . .
H23A H 0.0519 0.1513 0.8284 0.153 Uiso 1 1 calc R . .
H23B H 0.0247 0.2232 0.8043 0.153 Uiso 1 1 calc R . .
H23C H 0.0316 0.2074 0.8812 0.153 Uiso 1 1 calc R . .
C24 C 0.4517(6) 0.0528(4) 0.8744(3) 0.0646(19) Uani 1 1 d . . .
H24 H 0.4560 0.0587 0.8257 0.078 Uiso 1 1 calc R . .
C25 C 0.5517(6) 0.0727(4) 0.9041(4) 0.085(3) Uani 1 1 d . . .
H25A H 0.5625 0.1193 0.8971 0.127 Uiso 1 1 calc R . .
H25B H 0.6050 0.0481 0.8828 0.127 Uiso 1 1 calc R . .
H25C H 0.5516 0.0634 0.9514 0.127 Uiso 1 1 calc R . .
C26 C 0.4318(6) -0.0191(4) 0.8882(5) 0.090(3) Uani 1 1 d . . .
H26A H 0.4249 -0.0258 0.9356 0.135 Uiso 1 1 calc R . .
H26B H 0.4871 -0.0452 0.8716 0.135 Uiso 1 1 calc R . .
H26C H 0.3704 -0.0323 0.8661 0.135 Uiso 1 1 calc R . .
C27 C 0.6916(5) 0.3155(4) 0.7945(4) 0.0618(19) Uani 1 1 d . . .
H27 H 0.6403 0.3381 0.8169 0.074 Uiso 1 1 calc R . .
C28 C 0.7568(7) 0.2759(5) 0.8346(5) 0.100(3) Uani 1 1 d . . .
H28A H 0.7296 0.2754 0.8798 0.120 Uiso 1 1 calc R . .
H28B H 0.8220 0.2979 0.8366 0.120 Uiso 1 1 calc R . .
C29 C 0.7739(6) 0.2081(5) 0.8148(5) 0.097(3) Uani 1 1 d . . .
H29A H 0.7800 0.1816 0.8551 0.116 Uiso 1 1 calc R . .
H29B H 0.8385 0.2061 0.7917 0.116 Uiso 1 1 calc R . .
C30 C 0.6959(5) 0.1763(3) 0.7706(4) 0.065(2) Uani 1 1 d . . .
H30 H 0.6477 0.1491 0.7906 0.078 Uiso 1 1 calc R . .

loop_
_atom_site_aniso_label
_atom_site_aniso_U_11
_atom_site_aniso_U_22
_atom_site_aniso_U_33
_atom_site_aniso_U_23
_atom_site_aniso_U_13
_atom_site_aniso_U_12
Pt1 0.02418(14) 0.03551(16) 0.03889(16) 0.00251(14) 0.000 0.000
Ga1 0.0291(3) 0.0396(3) 0.0511(4) -0.0044(3) 0.0016(3) -0.0030(2)
N1 0.032(3) 0.049(3) 0.055(3) -0.005(2) 0.006(2) -0.003(2)
N2 0.041(3) 0.050(3) 0.040(3) 0.000(2) 0.004(2) -0.009(2)
C1 0.031(3) 0.046(3) 0.046(3) -0.006(3) 0.003(2) -0.006(3)
C2 0.039(3) 0.051(3) 0.051(3) -0.001(3) 0.003(3) -0.007(3)
C3 0.036(3) 0.053(4) 0.049(3) -0.002(3) 0.010(3) -0.002(3)
C4 0.053(4) 0.052(4) 0.058(4) -0.002(3) 0.012(3) 0.002(3)
C5 0.072(5) 0.067(5) 0.072(5) 0.010(4) 0.032(4) 0.013(4)
C6 0.073(5) 0.075(5) 0.086(6) -0.001(4) 0.038(4) 0.019(4)
C7 0.056(4) 0.052(4) 0.092(5) 0.012(4) 0.030(4) 0.012(3)
C8 0.038(3) 0.057(4) 0.066(4) -0.003(3) 0.005(3) 0.002(3)
C9 0.068(5) 0.061(4) 0.048(4) 0.005(3) 0.009(3) 0.008(4)
C10 0.105(5) 0.077(5) 0.109(5) 0.009(4) 0.012(5) 0.008(5)
C11 0.124(6) 0.123(6) 0.115(6) -0.014(5) -0.027(5) 0.028(5)
C12 0.043(4) 0.057(4) 0.074(4) 0.015(4) 0.010(3) 0.007(3)
C13 0.062(5) 0.075(5) 0.100(6) 0.003(5) -0.013(4) 0.017(4)
C14 0.094(6) 0.061(5) 0.095(6) 0.016(4) 0.002(5) -0.013(5)
C15 0.048(4) 0.062(4) 0.047(4) 0.000(3) 0.008(3) -0.015(3)
C16 0.054(4) 0.078(5) 0.061(4) -0.007(4) 0.015(3) -0.015(4)
C17 0.078(5) 0.094(6) 0.057(4) -0.008(4) 0.028(4) -0.017(5)
C18 0.105(7) 0.097(7) 0.056(5) -0.006(5) 0.023(5) -0.045(6)
C19 0.090(6) 0.078(6) 0.052(4) 0.010(4) 0.002(4) -0.034(5)
C20 0.071(5) 0.059(4) 0.045(4) 0.001(3) -0.001(3) -0.017(4)
C21 0.046(4) 0.078(5) 0.061(4) -0.007(4) 0.017(3) 0.002(4)
C22 0.073(6) 0.081(7) 0.131(8) -0.017(6) 0.003(5) -0.008(5)
C23 0.064(5) 0.122(9) 0.121(8) -0.011(6) 0.002(5) -0.018(5)
C24 0.073(5) 0.071(5) 0.049(4) 0.006(3) -0.016(3) -0.016(4)
C25 0.071(5) 0.101(7) 0.082(6) 0.004(5) -0.008(4) -0.018(5)
C26 0.088(6) 0.067(6) 0.115(7) 0.006(5) -0.016(5) -0.013(5)
C27 0.034(4) 0.065(5) 0.087(5) -0.018(4) -0.008(3) -0.017(3)
C28 0.065(5) 0.126(8) 0.108(7) -0.023(6) -0.050(5) 0.005(5)
C29 0.056(5) 0.111(8) 0.123(8) 0.028(6) -0.034(5) 0.021(5)
C30 0.033(3) 0.037(4) 0.126(7) 0.015(4) -0.005(4) 0.017(3)

loop_
_atom_type_symbol
_atom_type_description
_atom_type_scat_dispersion_real
_atom_type_scat_dispersion_imag
_atom_type_scat_source
C C 0.0033 0.0016 'International Tables Vol C Tables 4.2.6.8 and 6.1.1.4'
H H 0.0000 0.0000 'International Tables Vol C Tables 4.2.6.8 and 6.1.1.4'
N N 0.0061 0.0033 'International Tables Vol C Tables 4.2.6.8 and 6.1.1.4'
Ga Ga 0.2307 1.6083 'International Tables Vol C Tables 4.2.6.8 and 6.1.1.4'
Pt Pt -1.7033 8.3905 'International Tables Vol C Tables 4.2.6.8 and 6.1.1.4'

loop_
_geom_angle_atom_site_label_1
_geom_angle_atom_site_label_2
_geom_angle_atom_site_label_3
_geom_angle
_geom_angle_site_symmetry_1
_geom_angle_site_symmetry_3
_geom_angle_publ_flag
C27 Pt1 C27 91.4(4) . 3_556 ?
C27 Pt1 C30 34.2(3) . 3_556 ?
C27 Pt1 C30 79.6(2) 3_556 3_556 ?
C27 Pt1 C30 79.6(2) . . ?
C27 Pt1 C30 34.2(3) 3_556 . ?
C30 Pt1 C30 87.6(4) 3_556 . ?
C27 Pt1 Ga1 95.54(19) . 3_556 ?
C27 Pt1 Ga1 160.5(2) 3_556 3_556 ?
C30 Pt1 Ga1 96.14(18) 3_556 3_556 ?
C30 Pt1 Ga1 165.3(2) . 3_556 ?
C27 Pt1 Ga1 160.5(2) . . ?
C27 Pt1 Ga1 95.54(19) 3_556 . ?
C30 Pt1 Ga1 165.3(2) 3_556 . ?
C30 Pt1 Ga1 96.14(18) . . ?
Ga1 Pt1 Ga1 83.84(3) 3_556 . ?
N1 Ga1 N2 87.7(2) . . ?
N1 Ga1 Pt1 128.51(14) . . ?
N2 Ga1 Pt1 143.35(15) . . ?
C1 N1 C3 119.3(5) . . ?
C1 N1 Ga1 109.5(4) . . ?
C3 N1 Ga1 128.9(4) . . ?
C2 N2 C15 116.5(5) . . ?
C2 N2 Ga1 108.6(4) . . ?
C15 N2 Ga1 131.3(4) . . ?
C2 C1 N1 117.2(5) . . ?
C1 C2 N2 117.0(5) . . ?
C4 C3 C8 121.4(6) . . ?
C4 C3 N1 118.9(5) . . ?
C8 C3 N1 119.6(5) . . ?
C5 C4 C3 117.8(6) . . ?
C5 C4 C9 120.1(6) . . ?
C3 C4 C9 122.0(6) . . ?
C6 C5 C4 122.1(7) . . ?
C5 C6 C7 119.3(6) . . ?
C6 C7 C8 121.3(7) . . ?
C7 C8 C3 118.0(6) . . ?
C7 C8 C12 119.1(6) . . ?
C3 C8 C12 122.7(6) . . ?
C11 C9 C4 113.5(7) . . ?
C11 C9 C10 110.3(7) . . ?
C4 C9 C10 110.4(6) . . ?
C13 C12 C8 114.5(6) . . ?
C13 C12 C14 108.7(6) . . ?
C8 C12 C14 109.3(6) . . ?
C16 C15 C20 121.1(6) . . ?
C16 C15 N2 120.1(6) . . ?
C20 C15 N2 118.7(6) . . ?
C17 C16 C15 118.3(7) . . ?
C17 C16 C21 119.4(7) . . ?
C15 C16 C21 122.3(6) . . ?
C18 C17 C16 121.1(8) . . ?
C17 C18 C19 120.4(7) . . ?
C18 C19 C20 120.5(8) . . ?
C19 C20 C15 118.5(7) . . ?
C19 C20 C24 119.2(7) . . ?
C15 C20 C24 122.3(6) . . ?
C22 C21 C16 113.3(7) . . ?
C22 C21 C23 109.3(7) . . ?
C16 C21 C23 113.4(7) . . ?
C20 C24 C26 110.6(6) . . ?
C20 C24 C25 112.5(6) . . ?
C26 C24 C25 109.9(7) . . ?
C30 C27 C28 127.1(8) 3_556 . ?
C30 C27 Pt1 73.1(4) 3_556 . ?
C28 C27 Pt1 108.3(5) . . ?
C27 C28 C29 118.3(7) . . ?
C28 C29 C30 117.4(6) . . ?
C27 C30 C29 123.9(7) 3_556 . ?
C27 C30 Pt1 72.7(4) 3_556 . ?
C29 C30 Pt1 108.6(5) . . ?

loop_
_geom_bond_atom_site_label_1
_geom_bond_atom_site_label_2
_geom_bond_distance
_geom_bond_site_symmetry_2
_geom_bond_publ_flag
Pt1 C27 2.268(6) . ?
Pt1 C27 2.268(6) 3_556 ?
Pt1 C30 2.273(6) 3_556 ?
Pt1 C30 2.273(6) . ?
Pt1 Ga1 2.3838(7) 3_556 ?
Pt1 Ga1 2.3838(7) . ?
Ga1 N1 1.871(5) . ?
Ga1 N2 1.885(5) . ?
N1 C1 1.383(7) . ?
N1 C3 1.448(7) . ?
N2 C2 1.398(7) . ?
N2 C15 1.443(7) . ?
C1 C2 1.336(8) . ?
C3 C4 1.405(9) . ?
C3 C8 1.407(8) . ?
C4 C5 1.395(9) . ?
C4 C9 1.504(9) . ?
C5 C6 1.371(10) . ?
C6 C7 1.394(10) . ?
C7 C8 1.394(9) . ?
C8 C12 1.518(9) . ?
C9 C11 1.473(11) . ?
C9 C10 1.525(11) . ?
C12 C13 1.516(9) . ?
C12 C14 1.547(10) . ?
C15 C16 1.402(9) . ?
C15 C20 1.405(9) . ?
C16 C17 1.391(9) . ?
C16 C21 1.525(10) . ?
C17 C18 1.376(11) . ?
C18 C19 1.384(11) . ?
C19 C20 1.393(9) . ?
C20 C24 1.507(10) . ?
C21 C22 1.503(10) . ?
C21 C23 1.541(10) . ?
C24 C26 1.529(10) . ?
C24 C25 1.533(10) . ?
C27 C30 1.336(10) 3_556 ?
C27 C28 1.450(11) . ?
C28 C29 1.470(12) . ?
C29 C30 1.530(11) . ?
C30 C27 1.336(10) 3_556 ?
